data_7045437
loop_
_publ_author_name
'Chang, Hao-Ching'
'Lin, Sheng-Hsiang'
'Hsu, Yu-Chen'
'Jen, Shao-Wei'
'Lee, Way-Zen'

_publ_section_title
;
 Nickel(iii)-mediated oxidative cascades from a thiol-bearing nickel(ii)
 precursor to the nickel(iv) product.
;
_journal_issue 11
_journal_name_full 'Dalton transactions (Cambridge, England : 2003)'
_journal_page_first 3796
_journal_page_last 3802
_journal_paper_doi 10.1039/c7dt04137c
_journal_volume 47
_journal_year 2018
_chemical_formula_moiety 'C36 H26 Ni P2 S4'
_chemical_formula_sum 'C36 H26 Ni P2 S4'
_chemical_formula_weight 707.46
_chemical_name_common Ni(PS2)2
_chemical_name_systematic Ni(PS2)2
_space_group_IT_number 2
_space_group_name_Hall '-P 1'
_space_group_name_H-M_alt 'P -1'
_symmetry_cell_setting triclinic
_symmetry_space_group_name_Hall '-P 1'
_symmetry_space_group_name_H-M 'P -1'
_atom_sites_solution_hydrogens geom
_atom_sites_solution_primary direct
_atom_sites_solution_secondary difmap
_audit_creation_method SHELXL-97
_audit_update_record
;
2017-07-21 deposited with the CCDC.
2018-01-29 downloaded from the CCDC.
;
_cell_angle_alpha 93.4840(10)
_cell_angle_beta 105.9100(10)
_cell_angle_gamma 114.7840(10)
_cell_formula_units_Z 2
_cell_length_a 9.9726(2)
_cell_length_b 10.6796(2)
_cell_length_c 17.3718(4)
_cell_measurement_reflns_used 13159
_cell_measurement_temperature 200(2)
_cell_measurement_theta_max 25.35
_cell_measurement_theta_min 2.037
_cell_volume 1582.36(6)
_computing_cell_refinement 'HKL Scalepack (Otwinowski & Minor 1997)'
_computing_data_collection 'Collect (Nonius BV, 1997-2000)'
_computing_data_reduction 'HKL Denzo and Scalepack (Otwinowski & Minor 19'
_computing_molecular_graphics 'Ortep-3 for Windows (Farrugia, 1997)'
_computing_publication_material 'WinGX publication routines (Farrugia, 1999)'
_computing_structure_refinement 'SHELXL-97 (Sheldrick, 1997)'
_computing_structure_solution 'SHELXS-86 (Sheldrick, 1986)'
_diffrn_ambient_temperature 200(2)
_diffrn_detector_area_resol_mean 9
_diffrn_measured_fraction_theta_full 0.999
_diffrn_measured_fraction_theta_max 0.999
_diffrn_measurement_device_type KappaCCD
_diffrn_measurement_method 'CCD rotation images, thick slices'
_diffrn_radiation_monochromator graphite
_diffrn_radiation_source 'fine-focus sealed tube'
_diffrn_radiation_type MoK\a
_diffrn_radiation_wavelength 0.71073
_diffrn_reflns_av_R_equivalents 0.0443
_diffrn_reflns_av_sigmaI/netI 0.0397
_diffrn_reflns_limit_h_max 11
_diffrn_reflns_limit_h_min -12
_diffrn_reflns_limit_k_max 12
_diffrn_reflns_limit_k_min -12
_diffrn_reflns_limit_l_max 20
_diffrn_reflns_limit_l_min -20
_diffrn_reflns_number 20774
_diffrn_reflns_theta_full 25.35
_diffrn_reflns_theta_max 25.35
_diffrn_reflns_theta_min 2.14
_exptl_absorpt_coefficient_mu 1.005
_exptl_absorpt_correction_T_max 0.8161
_exptl_absorpt_correction_T_min 0.759
_exptl_absorpt_correction_type multi-scan
_exptl_absorpt_process_details
;
 ?
;
_exptl_crystal_colour green(dark)
_exptl_crystal_density_diffrn 1.485
_exptl_crystal_density_method 'not measured'
_exptl_crystal_description prism
_exptl_crystal_F_000 728
_exptl_crystal_recrystallization_method 'Re-crystallisation from solvent'
_exptl_crystal_size_max 0.28
_exptl_crystal_size_mid 0.22
_exptl_crystal_size_min 0.15
_refine_diff_density_max 0.617
_refine_diff_density_min -1.537
_refine_diff_density_rms 0.209
_refine_ls_extinction_method none
_refine_ls_goodness_of_fit_ref 1.086
_refine_ls_hydrogen_treatment fixed
_refine_ls_matrix_type full
_refine_ls_number_parameters 383
_refine_ls_number_reflns 5763
_refine_ls_number_restraints 0
_refine_ls_restrained_S_all 1.086
_refine_ls_R_factor_all 0.0503
_refine_ls_R_factor_gt 0.0362
_refine_ls_shift/su_max 0.000
_refine_ls_shift/su_mean 0.000
_refine_ls_structure_factor_coef Fsqd
_refine_ls_weighting_details 'calc w=1/[\s^2^(Fo^2^)+(0.0510P)^2^+0.8892P] where P=(Fo^2^+2Fc^2^)/3'
_refine_ls_weighting_scheme calc
_refine_ls_wR_factor_gt 0.0926
_refine_ls_wR_factor_ref 0.1035
_reflns_number_gt 4823
_reflns_number_total 5763
_reflns_threshold_expression >2sigma(I)
_cod_data_source_file c7dt04137c2.cif
_cod_data_source_block 5848
_cod_depositor_comments 'Adding full bibliography for 7045437.cif.'
_cod_database_code 7045437

loop_
_symmetry_equiv_pos_as_xyz
'x, y, z'
'-x, -y, -z'

loop_
_atom_site_label
_atom_site_type_symbol
_atom_site_fract_x
_atom_site_fract_y
_atom_site_fract_z
_atom_site_U_iso_or_equiv
_atom_site_adp_type
_atom_site_occupancy
_atom_site_symmetry_multiplicity
_atom_site_calc_flag
_atom_site_refinement_flags
Ni1 Ni 0.08840(3) 0.34393(3) 0.232789(18) 0.02304(11) Uiso 1 1 d .
S1 S -0.08996(7) 0.22110(7) 0.11020(4) 0.02732(16) Uani 1 1 d .
S2 S -0.08668(9) 0.38738(8) 0.27688(4) 0.03732(19) Uani 1 1 d .
S3 S 0.26594(9) 0.47026(8) 0.35503(4) 0.03740(19) Uani 1 1 d .
S4 S 0.14853(8) 0.53905(7) 0.17478(4) 0.02868(16) Uani 1 1 d .
P1 P 0.00661(7) 0.15242(7) 0.28403(4) 0.02472(16) Uani 1 1 d .
P2 P 0.27275(7) 0.33065(7) 0.19112(4) 0.02288(16) Uani 1 1 d .
C1 C -0.2047(3) 0.0586(3) 0.12945(15) 0.0256(5) Uani 1 1 d .
C2 C -0.3398(3) -0.0383(3) 0.06680(17) 0.0320(6) Uani 1 1 d .
H2 H -0.3653 -0.0158 0.0137 0.038 Uiso 1 1 d R
C3 C -0.4365(3) -0.1654(3) 0.08117(18) 0.0366(7) Uani 1 1 d .
H3 H -0.5281 -0.2324 0.0379 0.044 Uiso 1 1 d R
C4 C -0.4017(3) -0.1989(3) 0.15762(19) 0.0383(7) Uani 1 1 d .
H4 H -0.4717 -0.2862 0.1672 0.046 Uiso 1 1 d R
C5 C -0.2685(3) -0.1061(3) 0.21977(18) 0.0344(6) Uani 1 1 d .
H5 H -0.2427 -0.1284 0.2729 0.041 Uiso 1 1 d R
C6 C -0.1682(3) 0.0227(3) 0.20554(16) 0.0266(6) Uani 1 1 d .
C7 C 0.1336(3) 0.0718(3) 0.32237(16) 0.0303(6) Uani 1 1 d .
C8 C 0.1008(3) -0.0622(3) 0.28595(17) 0.0349(6) Uani 1 1 d .
H8 H 0.0052 -0.1166 0.2415 0.042 Uiso 1 1 d R
C9 C 0.2053(4) -0.1165(4) 0.3151(2) 0.0480(8) Uani 1 1 d .
H9 H 0.1839 -0.2088 0.2906 0.058 Uiso 1 1 d R
C10 C 0.3428(4) -0.0368(4) 0.3789(2) 0.0515(9) Uani 1 1 d .
H10 H 0.4144 -0.0750 0.3986 0.062 Uiso 1 1 d R
C11 C 0.3761(4) 0.0957(4) 0.4148(2) 0.0493(9) Uani 1 1 d .
H11 H 0.4727 0.1506 0.4586 0.059 Uiso 1 1 d R
C12 C 0.2719(3) 0.1502(3) 0.38780(17) 0.0393(7) Uani 1 1 d .
H12 H 0.2923 0.2413 0.4137 0.047 Uiso 1 1 d R
C13 C -0.0545(3) 0.1931(3) 0.36659(16) 0.0296(6) Uani 1 1 d .
C14 C -0.0697(3) 0.1186(3) 0.42931(16) 0.0338(6) Uani 1 1 d .
H14 H -0.0395 0.0442 0.4320 0.041 Uiso 1 1 d R
C15 C -0.1272(3) 0.1530(4) 0.48672(18) 0.0425(8) Uani 1 1 d .
H15 H -0.1405 0.1006 0.5294 0.051 Uiso 1 1 d R
C16 C -0.1685(4) 0.2617(4) 0.48148(18) 0.0460(8) Uani 1 1 d .
H16 H -0.2054 0.2880 0.5223 0.055 Uiso 1 1 d R
C17 C -0.1555(4) 0.3357(3) 0.41887(18) 0.0424(7) Uani 1 1 d .
H17 H -0.1852 0.4104 0.4162 0.051 Uiso 1 1 d R
C18 C -0.0991(3) 0.3012(3) 0.35977(16) 0.0323(6) Uani 1 1 d .
C19 C 0.4439(3) 0.5118(3) 0.33881(18) 0.0374(7) Uani 1 1 d .
C20 C 0.5828(4) 0.6088(4) 0.3998(2) 0.0611(10) Uani 1 1 d .
H20 H 0.5767 0.6476 0.4493 0.073 Uiso 1 1 d R
C21 C 0.7240(4) 0.6499(4) 0.3875(3) 0.0651(11) Uani 1 1 d .
H21 H 0.8177 0.7154 0.4301 0.078 Uiso 1 1 d R
C22 C 0.7342(3) 0.5985(3) 0.3157(2) 0.0529(9) Uani 1 1 d .
H22 H 0.8342 0.6299 0.3080 0.063 Uiso 1 1 d R
C23 C 0.5994(3) 0.5018(3) 0.2549(2) 0.0395(7) Uani 1 1 d .
H23 H 0.6044 0.4643 0.2047 0.047 Uiso 1 1 d R
C24 C 0.4541(3) 0.4574(3) 0.26651(17) 0.0304(6) Uani 1 1 d .
C25 C 0.2844(3) 0.1679(3) 0.17248(15) 0.0257(5) Uani 1 1 d .
C26 C 0.1573(3) 0.0539(3) 0.11388(16) 0.0306(6) Uani 1 1 d .
H26 H 0.0663 0.0637 0.0851 0.037 Uiso 1 1 d R
C27 C 0.1632(3) -0.0718(3) 0.09823(17) 0.0352(7) Uani 1 1 d .
H27 H 0.0755 -0.1501 0.0588 0.042 Uiso 1 1 d R
C28 C 0.2959(4) -0.0844(3) 0.13878(18) 0.0384(7) Uani 1 1 d .
H28 H 0.3001 -0.1715 0.1275 0.046 Uiso 1 1 d R
C29 C 0.4219(3) 0.0277(3) 0.19550(19) 0.0390(7) Uani 1 1 d .
H29 H 0.5151 0.0201 0.2230 0.047 Uiso 1 1 d R
C30 C 0.4166(3) 0.1534(3) 0.21356(17) 0.0313(6) Uani 1 1 d .
H30 H 0.5028 0.2305 0.2545 0.038 Uiso 1 1 d R
C31 C 0.2570(3) 0.3925(3) 0.09643(15) 0.0250(5) Uani 1 1 d .
C32 C 0.2980(3) 0.3500(3) 0.03273(16) 0.0315(6) Uani 1 1 d .
H32 H 0.3362 0.2810 0.0374 0.038 Uiso 1 1 d R
C33 C 0.2828(3) 0.4092(3) -0.03624(17) 0.0371(7) Uani 1 1 d .
H33 H 0.3097 0.3806 -0.0808 0.045 Uiso 1 1 d R
C34 C 0.2271(3) 0.5079(3) -0.04120(17) 0.0334(6) Uani 1 1 d .
H34 H 0.2186 0.5483 -0.0891 0.040 Uiso 1 1 d R
C35 C 0.1852(3) 0.5495(3) 0.02223(16) 0.0282(6) Uani 1 1 d .
H35 H 0.1452 0.6173 0.0180 0.034 Uiso 1 1 d R
C36 C 0.1990(3) 0.4916(3) 0.09162(15) 0.0248(5) Uani 1 1 d .

loop_
_atom_site_aniso_label
_atom_site_aniso_U_11
_atom_site_aniso_U_22
_atom_site_aniso_U_33
_atom_site_aniso_U_23
_atom_site_aniso_U_13
_atom_site_aniso_U_12
S1 0.0258(3) 0.0254(3) 0.0247(3) 0.0059(3) 0.0053(3) 0.0079(3)
S2 0.0465(4) 0.0461(4) 0.0402(4) 0.0167(3) 0.0237(3) 0.0331(4)
S3 0.0396(4) 0.0382(4) 0.0266(4) -0.0048(3) 0.0055(3) 0.0154(3)
S4 0.0342(4) 0.0206(3) 0.0339(4) 0.0060(3) 0.0136(3) 0.0134(3)
P1 0.0266(3) 0.0263(4) 0.0235(3) 0.0070(3) 0.0092(3) 0.0133(3)
P2 0.0227(3) 0.0199(3) 0.0256(3) 0.0039(3) 0.0076(3) 0.0096(3)
C1 0.0237(13) 0.0239(13) 0.0300(14) 0.0015(11) 0.0112(11) 0.0106(11)
C2 0.0249(14) 0.0327(15) 0.0322(15) 0.0005(12) 0.0076(11) 0.0095(12)
C3 0.0269(14) 0.0294(15) 0.0469(18) -0.0041(13) 0.0116(13) 0.0087(12)
C4 0.0336(16) 0.0210(14) 0.059(2) 0.0060(14) 0.0216(14) 0.0080(12)
C5 0.0366(16) 0.0300(15) 0.0450(17) 0.0146(13) 0.0209(13) 0.0171(13)
C6 0.0249(13) 0.0236(13) 0.0321(14) 0.0036(11) 0.0098(11) 0.0118(11)
C7 0.0341(15) 0.0376(16) 0.0284(14) 0.0140(12) 0.0163(12) 0.0200(13)
C8 0.0447(17) 0.0382(16) 0.0355(16) 0.0147(13) 0.0210(13) 0.0254(14)
C9 0.071(2) 0.058(2) 0.052(2) 0.0274(17) 0.0394(19) 0.0483(19)
C10 0.058(2) 0.082(3) 0.051(2) 0.039(2) 0.0322(18) 0.053(2)
C11 0.0410(18) 0.074(3) 0.0424(18) 0.0251(18) 0.0141(14) 0.0326(18)
C12 0.0391(16) 0.0505(19) 0.0327(16) 0.0140(14) 0.0106(13) 0.0242(15)
C13 0.0272(14) 0.0353(15) 0.0267(14) 0.0064(12) 0.0110(11) 0.0133(12)
C14 0.0292(14) 0.0412(17) 0.0310(15) 0.0097(13) 0.0106(12) 0.0151(13)
C15 0.0371(16) 0.061(2) 0.0349(16) 0.0161(15) 0.0194(13) 0.0216(16)
C16 0.0426(18) 0.065(2) 0.0368(17) 0.0080(16) 0.0232(14) 0.0244(17)
C17 0.0443(17) 0.0503(19) 0.0435(18) 0.0062(15) 0.0208(14) 0.0279(15)
C18 0.0307(14) 0.0383(16) 0.0314(15) 0.0054(12) 0.0140(12) 0.0168(13)
C19 0.0322(15) 0.0304(15) 0.0365(16) -0.0021(13) -0.0011(12) 0.0114(13)
C20 0.043(2) 0.056(2) 0.055(2) -0.0204(18) -0.0089(16) 0.0166(17)
C21 0.0356(19) 0.045(2) 0.082(3) -0.015(2) -0.0111(18) 0.0109(16)
C22 0.0234(15) 0.0334(18) 0.090(3) 0.0108(18) 0.0068(16) 0.0098(14)
C23 0.0309(15) 0.0278(15) 0.061(2) 0.0138(14) 0.0140(14) 0.0146(13)
C24 0.0242(13) 0.0210(13) 0.0397(16) 0.0057(12) 0.0041(11) 0.0085(11)
C25 0.0323(14) 0.0236(13) 0.0269(13) 0.0071(11) 0.0153(11) 0.0142(11)
C26 0.0363(15) 0.0293(15) 0.0268(14) 0.0055(11) 0.0123(12) 0.0145(13)
C27 0.0467(17) 0.0252(14) 0.0343(16) 0.0020(12) 0.0204(13) 0.0130(13)
C28 0.0527(19) 0.0264(15) 0.0489(18) 0.0096(14) 0.0286(15) 0.0221(14)
C29 0.0410(17) 0.0376(17) 0.0532(19) 0.0144(15) 0.0219(15) 0.0266(15)
C30 0.0308(14) 0.0263(14) 0.0386(16) 0.0068(12) 0.0124(12) 0.0139(12)
C31 0.0213(12) 0.0218(13) 0.0296(14) 0.0072(11) 0.0093(10) 0.0070(11)
C32 0.0325(15) 0.0327(15) 0.0346(15) 0.0092(12) 0.0151(12) 0.0170(12)
C33 0.0389(16) 0.0419(17) 0.0357(16) 0.0101(13) 0.0201(13) 0.0179(14)
C34 0.0279(14) 0.0372(16) 0.0313(15) 0.0125(12) 0.0105(12) 0.0101(12)
C35 0.0199(13) 0.0230(14) 0.0366(15) 0.0089(11) 0.0061(11) 0.0068(11)
C36 0.0178(12) 0.0212(13) 0.0287(14) 0.0040(11) 0.0067(10) 0.0037(10)

loop_
_atom_type_symbol
_atom_type_description
_atom_type_scat_dispersion_real
_atom_type_scat_dispersion_imag
_atom_type_scat_source
C C 0.0033 0.0016 'International Tables Vol C Tables 4.2.6.8 and 6.1.1.4'
H H 0.0000 0.0000 'International Tables Vol C Tables 4.2.6.8 and 6.1.1.4'
P P 0.1023 0.0942 'International Tables Vol C Tables 4.2.6.8 and 6.1.1.4'
S S 0.1246 0.1234 'International Tables Vol C Tables 4.2.6.8 and 6.1.1.4'
Ni Ni 0.3393 1.1124 'International Tables Vol C Tables 4.2.6.8 and 6.1.1.4'
Cu Cu 0.3201 1.2651 'International Tables Vol C Tables 4.2.6.8 and 6.1.1.4'

loop_
_geom_angle_atom_site_label_1
_geom_angle_atom_site_label_2
_geom_angle_atom_site_label_3
_geom_angle
P2 Ni1 P1 102.10(3)
P2 Ni1 S1 89.92(3)
P1 Ni1 S1 89.67(3)
P2 Ni1 S3 90.57(3)
P1 Ni1 S3 91.16(3)
S1 Ni1 S3 178.93(3)
P2 Ni1 S2 172.82(3)
P1 Ni1 S2 84.46(3)
S1 Ni1 S2 93.05(3)
S3 Ni1 S2 86.36(3)
P2 Ni1 S4 82.32(2)
P1 Ni1 S4 174.42(3)
S1 Ni1 S4 86.91(3)
S3 Ni1 S4 92.21(3)
S2 Ni1 S4 91.31(3)
C1 S1 Ni1 104.37(9)
C18 S2 Ni1 103.82(9)
C19 S3 Ni1 102.93(10)
C36 S4 Ni1 103.09(9)
C13 P1 C6 106.38(12)
C13 P1 C7 107.22(12)
C6 P1 C7 108.47(12)
C13 P1 Ni1 106.62(9)
C6 P1 Ni1 106.03(9)
C7 P1 Ni1 121.26(9)
C31 P2 C24 107.96(12)
C31 P2 C25 106.11(12)
C24 P2 C25 108.45(12)
C31 P2 Ni1 106.11(8)
C24 P2 Ni1 104.86(9)
C25 P2 Ni1 122.66(8)
C6 C1 C2 118.7(2)
C6 C1 S1 122.30(19)
C2 C1 S1 119.0(2)
C3 C2 C1 120.3(3)
C3 C2 H2 120.1
C1 C2 H2 119.6
C2 C3 C4 120.7(3)
C2 C3 H3 120.2
C4 C3 H3 119.1
C5 C4 C3 120.0(3)
C5 C4 H4 120.2
C3 C4 H4 119.8
C4 C5 C6 119.8(3)
C4 C5 H5 120.8
C6 C5 H5 119.4
C1 C6 C5 120.5(2)
C1 C6 P1 116.63(19)
C5 C6 P1 122.9(2)
C8 C7 C12 119.3(3)
C8 C7 P1 122.0(2)
C12 C7 P1 118.6(2)
C9 C8 C7 119.8(3)
C9 C8 H8 120.8
C7 C8 H8 119.4
C10 C9 C8 120.2(3)
C10 C9 H9 119.2
C8 C9 H9 120.6
C11 C10 C9 120.3(3)
C11 C10 H10 120.1
C9 C10 H10 119.6
C10 C11 C12 120.4(3)
C10 C11 H11 119.5
C12 C11 H11 120.1
C11 C12 C7 120.0(3)
C11 C12 H12 121.0
C7 C12 H12 118.9
C14 C13 C18 121.2(2)
C14 C13 P1 124.4(2)
C18 C13 P1 114.25(19)
C15 C14 C13 119.7(3)
C15 C14 H14 121.0
C13 C14 H14 119.3
C14 C15 C16 119.6(3)
C14 C15 H15 120.2
C16 C15 H15 120.2
C15 C16 C17 121.3(3)
C15 C16 H16 119.9
C17 C16 H16 118.8
C16 C17 C18 119.8(3)
C16 C17 H17 120.1
C18 C17 H17 120.1
C17 C18 C13 118.4(3)
C17 C18 S2 121.8(2)
C13 C18 S2 119.8(2)
C24 C19 C20 118.4(3)
C24 C19 S3 123.1(2)
C20 C19 S3 118.5(3)
C21 C20 C19 120.2(3)
C21 C20 H20 120.8
C19 C20 H20 118.9
C20 C21 C22 121.5(3)
C20 C21 H21 119.0
C22 C21 H21 119.5
C21 C22 C23 119.5(3)
C21 C22 H22 120.1
C23 C22 H22 120.4
C22 C23 C24 119.9(3)
C22 C23 H23 120.6
C24 C23 H23 119.5
C19 C24 C23 120.4(3)
C19 C24 P2 116.6(2)
C23 C24 P2 123.0(2)
C30 C25 C26 119.4(2)
C30 C25 P2 121.8(2)
C26 C25 P2 118.8(2)
C27 C26 C25 120.0(3)
C27 C26 H26 120.3
C25 C26 H26 119.6
C26 C27 C28 120.0(3)
C26 C27 H27 119.9
C28 C27 H27 120.0
C29 C28 C27 120.2(3)
C29 C28 H28 119.9
C27 C28 H28 119.9
C28 C29 C30 120.6(3)
C28 C29 H29 120.5
C30 C29 H29 118.9
C29 C30 C25 119.7(3)
C29 C30 H30 120.7
C25 C30 H30 119.5
C32 C31 C36 121.3(2)
C32 C31 P2 125.2(2)
C36 C31 P2 113.42(18)
C33 C32 C31 118.9(3)
C33 C32 H32 121.5
C31 C32 H32 119.5
C34 C33 C32 120.1(3)
C34 C33 H33 119.8
C32 C33 H33 120.1
C33 C34 C35 120.9(2)
C33 C34 H34 118.8
C35 C34 H34 120.3
C36 C35 C34 120.0(2)
C36 C35 H35 119.6
C34 C35 H35 120.4
C35 C36 C31 118.7(2)
C35 C36 S4 122.8(2)
C31 C36 S4 118.51(19)

loop_
_geom_bond_atom_site_label_1
_geom_bond_atom_site_label_2
_geom_bond_distance
Ni1 P2 2.2044(7)
Ni1 P1 2.2049(7)
Ni1 S1 2.2466(7)
Ni1 S3 2.2477(7)
Ni1 S2 2.2848(7)
Ni1 S4 2.2926(7)
S1 C1 1.746(3)
S2 C18 1.760(3)
S3 C19 1.748(3)
S4 C36 1.766(3)
P1 C13 1.801(3)
P1 C6 1.806(3)
P1 C7 1.819(3)
P2 C31 1.801(2)
P2 C24 1.803(3)
P2 C25 1.806(3)
C1 C6 1.393(4)
C1 C2 1.400(4)
C2 C3 1.382(4)
C2 H2 0.9607
C3 C4 1.386(4)
C3 H3 0.9603
C4 C5 1.375(4)
C4 H4 0.9599
C5 C6 1.406(4)
C5 H5 0.9601
C7 C8 1.393(4)
C7 C12 1.397(4)
C8 C9 1.390(4)
C8 H8 0.9597
C9 C10 1.381(5)
C9 H9 0.9597
C10 C11 1.374(5)
C10 H10 0.9594
C11 C12 1.382(4)
C11 H11 0.9597
C12 H12 0.9597
C13 C14 1.392(4)
C13 C18 1.401(4)
C14 C15 1.380(4)
C14 H14 0.9600
C15 C16 1.385(5)
C15 H15 0.9607
C16 C17 1.386(4)
C16 H16 0.9602
C17 C18 1.396(4)
C17 H17 0.9599
C19 C24 1.399(4)
C19 C20 1.405(4)
C20 C21 1.372(5)
C20 H20 0.9599
C21 C22 1.378(5)
C21 H21 0.9592
C22 C23 1.384(4)
C22 H22 0.9608
C23 C24 1.400(4)
C23 H23 0.9601
C25 C30 1.393(4)
C25 C26 1.405(4)
C26 C27 1.382(4)
C26 H26 0.9602
C27 C28 1.384(4)
C27 H27 0.9601
C28 C29 1.378(4)
C28 H28 0.9594
C29 C30 1.386(4)
C29 H29 0.9608
C30 H30 0.9604
C31 C32 1.393(4)
C31 C36 1.399(4)
C32 C33 1.390(4)
C32 H32 0.9594
C33 C34 1.379(4)
C33 H33 0.9588
C34 C35 1.391(4)
C34 H34 0.9599
C35 C36 1.388(4)
C35 H35 0.9599
